data_7009326
loop_
_publ_author_name
'Deacon, Glen B.'
'Feng, Tiecheng'
'Forsyth, Craig M.'
'Gitlits, Alex'
'Hockless, David C. R.'
'Shen, Qi'
'Skelton, Brian W.'
'White, Allan H.'

_publ_section_title
;
 A simple synthesis and a structural survey of homoleptic rare
 earth(III) 2,6-diphenylphenolates
;
_journal_issue 6
_journal_name_full 'Journal of the Chemical Society, Dalton Transactions'
_journal_page_first 961
_journal_paper_doi 10.1039/a910277i
_journal_year 2000
_chemical_formula_sum 'C54 H39 O3 Pr'
_chemical_formula_weight 876.81
_space_group_IT_number 2
_symmetry_cell_setting triclinic
_symmetry_space_group_name_Hall '-P 1'
_symmetry_space_group_name_H-M 'P -1'
_audit_creation_date 98-05-05
_audit_creation_method from_xtal_archive_file_using_CIFIO
_cell_angle_alpha 116.39(3)
_cell_angle_beta 92.77(3)
_cell_angle_gamma 101.30(2)
_cell_formula_units_Z 2
_cell_length_a 15.827(6)
_cell_length_b 13.506(5)
_cell_length_c 11.012(3)
_cell_measurement_temperature 293
_cell_volume 2043.0(14)
_computing_cell_refinement 'Enraf-NONIUS software'
_computing_data_collection 'Enraf-NONIUS software'
_computing_data_reduction xtal_DIFDAT_ABSORB_SORTRF_ADDREF
_computing_molecular_graphics xtal
_computing_publication_material xtal_BONDLA_CIFIO
_computing_structure_refinement xtal_CRYLSQ
_computing_structure_solution xtal
_diffrn_ambient_temperature 293
_diffrn_measurement_device CAD4
_diffrn_measurement_method 2theta/theta
_diffrn_radiation_detector 'single counter'
_diffrn_radiation_monochromator graphite
_diffrn_radiation_source 'sealed tube'
_diffrn_radiation_type Mo-K\a
_diffrn_radiation_wavelength 0.71073
_diffrn_reflns_av_R_equivalents .032
_diffrn_reflns_av_sigmaI/netI .069
_diffrn_reflns_limit_h_max 18
_diffrn_reflns_limit_h_min 0
_diffrn_reflns_limit_k_max 15
_diffrn_reflns_limit_k_min -16
_diffrn_reflns_limit_l_max 13
_diffrn_reflns_limit_l_min -13
_diffrn_reflns_number .132680+05
_diffrn_reflns_reduction_process equatorial_monochr_Lp
_diffrn_reflns_theta_max 24.97
_diffrn_reflns_theta_min 1.33
_diffrn_standards_decay_% 0
_diffrn_standards_interval_time 3600
_exptl_absorpt_coefficient_mu 1.24
_exptl_absorpt_correction_T_max 0.885
_exptl_absorpt_correction_T_min 0.826
_exptl_absorpt_correction_type gaussian
_exptl_crystal_density_diffrn 1.425
_exptl_crystal_description needle
_exptl_crystal_F_000 892
_exptl_crystal_size_max 0.62
_exptl_crystal_size_mid 0.16
_exptl_crystal_size_min 0.10
_refine_diff_density_max .651
_refine_diff_density_min -1.212
_refine_ls_abs_structure_details none
_refine_ls_abs_structure_Flack 0
_refine_ls_extinction_coef .00000
_refine_ls_extinction_method none
_refine_ls_goodness_of_fit_all 1.159
_refine_ls_goodness_of_fit_obs 1.18
_refine_ls_hydrogen_treatment noref
_refine_ls_matrix_type full
_refine_ls_number_constraints 0
_refine_ls_number_parameters 523
_refine_ls_number_reflns 5447
_refine_ls_number_restraints 0
_refine_ls_R_factor_all .059
_refine_ls_R_factor_obs .039
_refine_ls_shift/esd_max .081
_refine_ls_shift/esd_mean .003
_refine_ls_structure_factor_coef F
_refine_ls_weighting_scheme calc
_refine_ls_wR_factor_all .052
_refine_ls_wR_factor_obs .046
_cod_data_source_file a910277i.txt
_cod_data_source_block prodpp
_cod_original_sg_symbol_Hall -p_1
_cod_original_sg_symbol_H-M p_-1
_cod_original_formula_sum 'C54 O3 H39 Pr1'
_cod_database_code 7009326

loop_
_symmetry_equiv_pos_as_xyz
+x,+y,+z
-x,-y,-z

loop_
_atom_site_aniso_label
_atom_site_aniso_U_11
_atom_site_aniso_U_22
_atom_site_aniso_U_33
_atom_site_aniso_U_12
_atom_site_aniso_U_13
_atom_site_aniso_U_23
Pr .03675(15) .03985(15) .04299(17) .00649(10) .00345(11) .01582(12)
O1 .060(2) .053(2) .053(2) .0238(17) .0214(18) .0267(18)
C11 .048(3) .041(3) .041(3) .008(2) .007(2) .016(2)
C12 .041(3) .047(3) .046(3) .006(2) .012(2) .024(2)
C13 .064(3) .051(3) .056(4) .011(3) .022(3) .021(3)
C14 .068(4) .054(3) .081(4) .028(3) .032(3) .026(3)
C15 .066(4) .051(3) .074(4) .023(3) .021(3) .034(3)
C16 .047(3) .048(3) .056(3) .008(2) .009(2) .030(3)
C121 .048(3) .051(3) .043(3) .014(2) .021(2) .021(2)
C122 .059(3) .054(3) .038(3) .009(3) .009(2) .017(2)
C123 .052(3) .081(4) .048(3) .012(3) .002(3) .036(3)
C124 .058(4) .074(4) .073(4) .022(3) .023(3) .049(3)
C125 .050(3) .063(4) .091(5) .004(3) .015(3) .047(3)
C126 .041(3) .065(4) .078(4) .009(3) .010(3) .041(3)
C161 .080(4) .052(3) .059(4) .030(3) .020(3) .030(3)
C162 .158(8) .060(4) .070(5) .006(4) -.009(5) .032(4)
C163 .273(16) .079(6) .074(7) .036(8) -.009(9) .037(5)
C164 .34(2) .162(12) .069(7) .163(15) .095(12) .069(8)
C165 .180(11) .271(15) .171(11) .151(11) .135(10) .174(12)
C166 .105(6) .185(9) .105(6) .076(6) .059(5) .111(7)
O2 .0350(18) .066(2) .045(2) .0087(16) .0074(15) .0267(17)
C21 .039(3) .044(3) .050(3) .007(2) .006(2) .022(2)
C22 .048(3) .048(3) .049(3) .009(2) .009(2) .020(2)
C23 .050(3) .068(4) .063(4) .014(3) .017(3) .021(3)
C24 .041(3) .086(4) .083(5) .017(3) .016(3) .035(4)
C25 .043(3) .068(4) .072(4) .008(3) -.004(3) .030(3)
C26 .042(3) .042(3) .053(3) .006(2) .003(2) .021(2)
C221 .053(3) .057(3) .044(3) .005(3) .010(2) .027(3)
C222 .053(3) .059(3) .048(3) .008(3) .013(3) .027(3)
C223 .052(3) .082(4) .053(4) .009(3) .003(3) .032(3)
C224 .067(4) .105(5) .047(4) -.002(4) .003(3) .035(4)
C225 .105(6) .076(4) .040(4) -.001(4) .000(4) .013(3)
C226 .087(4) .062(4) .048(4) .020(3) .015(3) .022(3)
C261 .038(3) .047(3) .049(3) -.000(2) -.006(2) .021(2)
C262 .104(5) .069(4) .076(5) .027(4) .002(4) .046(4)
C263 .136(7) .101(6) .079(5) .024(5) .006(5) .068(5)
C264 .089(5) .090(5) .049(4) -.007(4) .004(3) .035(4)
C265 .072(4) .066(4) .049(4) .004(3) .008(3) .023(3)
C266 .071(4) .054(3) .050(3) .007(3) .008(3) .028(3)
O3 .070(2) .0408(19) .040(2) .0005(17) -.0012(17) .0185(16)
C31 .045(3) .041(3) .044(3) .005(2) .007(2) .017(2)
C32 .048(3) .054(3) .045(3) .009(2) .007(2) .026(2)
C33 .062(3) .041(3) .063(4) .010(2) .006(3) .025(3)
C34 .061(3) .044(3) .069(4) .004(3) -.000(3) .022(3)
C35 .050(3) .045(3) .046(3) .003(2) -.004(2) .014(2)
C36 .042(3) .046(3) .050(3) .008(2) .007(2) .021(2)
C321 .059(3) .047(3) .051(3) .016(3) .007(3) .023(3)
C322 .061(4) .061(3) .057(4) .020(3) .005(3) .024(3)
C323 .062(4) .066(4) .067(4) .019(3) -.000(3) .027(3)
C324 .077(4) .071(4) .075(5) .025(4) -.011(4) .031(4)
C325 .110(5) .069(4) .056(4) .036(4) .008(4) .037(3)
C326 .072(4) .059(4) .063(4) .010(3) .007(3) .032(3)
C361 .042(3) .052(3) .051(3) .001(2) .002(2) .026(3)
C362 .063(4) .059(3) .064(4) .011(3) .001(3) .028(3)
C363 .085(5) .073(4) .100(6) .016(4) -.002(4) .048(4)
C364 .080(5) .096(6) .111(7) -.001(4) -.011(4) .076(5)
C365 .070(4) .091(5) .070(4) -.012(4) -.009(3) .051(4)
C366 .053(3) .072(4) .062(4) .000(3) .003(3) .034(3)

loop_
_atom_site_label
_atom_site_fract_x
_atom_site_fract_y
_atom_site_fract_z
_atom_site_U_iso_or_equiv
_atom_site_thermal_displace_type
_atom_site_calc_flag
_atom_site_calc_attached_atom
Pr .279549(17) .20494(2) .22620(3) .04171(13) Uani ? ?
O1 .2248(2) .3361(3) .2046(3) .0524(16) Uani ? ?
C11 .1821(3) .4144(4) .2761(5) .044(2) Uani ? ?
C12 .1587(3) .4218(4) .4002(5) .044(2) Uani ? ?
C13 .1156(4) .5037(4) .4783(6) .058(3) Uani ? ?
C14 .0945(4) .5771(5) .4319(7) .067(3) Uani ? ?
C15 .1157(4) .5680(4) .3089(6) .060(3) Uani ? ?
C16 .1594(3) .4885(4) .2296(5) .049(2) Uani ? ?
C121 .1806(3) .3378(4) .4390(5) .047(2) Uani ? ?
C122 .2599(3) .3573(4) .5161(5) .053(2) Uani ? ?
C123 .2827(3) .2707(5) .5363(6) .059(3) Uani ? ?
C124 .2275(4) .1636(5) .4798(6) .062(3) Uani ? ?
C125 .1487(4) .1410(5) .4011(7) .065(3) Uani ? ?
C126 .1252(3) .2274(5) .3817(6) .059(3) Uani ? ?
C161 .1815(4) .4807(5) .0967(6) .059(3) Uani ? ?
C162 .1163(6) .4391(6) -.0165(8) .099(4) Uani ? ?
C163 .1367(10) .4331(8) -.1387(11) .144(8) Uani ? ?
C164 .2222(12) .4723(11) -.1459(12) .168(11) Uani ? ?
C165 .2861(8) .5170(12) -.0371(14) .161(8) Uani ? ?
C166 .2661(5) .5187(8) .0858(8) .107(5) Uani ? ?
O2 .4175(2) .2673(3) .3168(3) .0492(15) Uani ? ?
C21 .5009(3) .2752(4) .3019(5) .045(2) Uani ? ?
C22 .5242(3) .2426(4) .1709(5) .050(2) Uani ? ?
C23 .6112(4) .2472(5) .1548(6) .063(3) Uani ? ?
C24 .6752(4) .2849(5) .2671(7) .071(3) Uani ? ?
C25 .6516(3) .3147(5) .3936(6) .063(3) Uani ? ?
C26 .5654(3) .3117(4) .4162(5) .047(2) Uani ? ?
C221 .4541(3) .1975(4) .0484(5) .051(2) Uani ? ?
C222 .3939(3) .2590(4) .0455(5) .053(2) Uani ? ?
C223 .3274(4) .2140(5) -.0658(6) .064(3) Uani ? ?
C224 .3211(4) .1086(6) -.1729(6) .077(3) Uani ? ?
C225 .3804(5) .0472(6) -.1727(6) .083(3) Uani ? ?
C226 .4475(4) .0907(5) -.0632(6) .066(3) Uani ? ?
C261 .5401(3) .3383(4) .5531(5) .047(2) Uani ? ?
C262 .5467(5) .2670(5) .6122(7) .078(3) Uani ? ?
C263 .5204(5) .2878(7) .7368(8) .096(4) Uani ? ?
C264 .4882(5) .3804(6) .8068(6) .080(3) Uani ? ?
C265 .4814(4) .4526(5) .7527(6) .066(3) Uani ? ?
C266 .5068(4) .4305(5) .6269(6) .058(3) Uani ? ?
O3 .2120(2) .0346(3) .0787(3) .0528(16) Uani ? ?
C31 .1756(3) -.0775(4) .0118(5) .045(2) Uani ? ?
C32 .1932(3) -.1495(4) .0653(5) .048(2) Uani ? ?
C33 .1520(4) -.2649(4) -.0030(6) .056(2) Uani ? ?
C34 .0951(4) -.3098(4) -.1243(6) .062(3) Uani ? ?
C35 .0795(3) -.2398(4) -.1784(5) .051(2) Uani ? ?
C36 .1177(3) -.1236(4) -.1130(5) .047(2) Uani ? ?
C321 .2553(3) -.1037(4) .1939(5) .052(2) Uani ? ?
C322 .3362(4) -.0304(5) .2165(6) .060(3) Uani ? ?
C323 .3947(4) .0129(5) .3363(6) .066(3) Uani ? ?
C324 .3731(4) -.0182(5) .4364(7) .075(3) Uani ? ?
C325 .2942(5) -.0936(5) .4155(6) .073(3) Uani ? ?
C326 .2354(4) -.1350(5) .2947(6) .064(3) Uani ? ?
C361 .1001(3) -.0509(4) -.1752(5) .049(2) Uani ? ?
C362 .0749(4) .0506(5) -.0997(6) .063(3) Uani ? ?
C363 .0586(5) .1172(6) -.1602(8) .084(4) Uani ? ?
C364 .0666(5) .0852(7) -.2938(9) .089(4) Uani ? ?
C365 .0905(4) -.0150(6) -.3707(7) .077(3) Uani ? ?
C366 .1068(4) -.0830(5) -.3129(6) .064(3) Uani ? ?
H13 .10114 .50852 .56655 .07200 Uiso ? ?
H14 .06447 .63578 .48727 .08300 Uiso ? ?
H15 .09922 .61763 .27324 .07600 Uiso ? ?
H122 .29985 .43236 .55454 .06400 Uiso ? ?
H123 .33820 .28674 .59162 .07300 Uiso ? ?
H124 .24358 .10296 .49355 .07700 Uiso ? ?
H125 .10919 .06475 .35964 .08300 Uiso ? ?
H126 .06929 .21145 .32396 .07300 Uiso ? ?
H162 .05364 .41485 -.00779 .12900 Uiso ? ?
H163 .09332 .40270 -.22416 .16800 Uiso ? ?
H164 .23901 .46377 -.23223 .18700 Uiso ? ?
H165 .34794 .55519 -.04107 .18500 Uiso ? ?
H166 .31227 .54860 .16742 .13000 Uiso ? ?
H23 .62713 .22362 .06158 .07900 Uiso ? ?
H24 .73710 .29020 .25329 .08500 Uiso ? ?
H25 .69712 .33861 .47240 .08000 Uiso ? ?
H222 .39794 .33441 .12189 .06500 Uiso ? ?
H223 .28538 .25786 -.06827 .07800 Uiso ? ?
H224 .27506 .07526 -.25158 .09600 Uiso ? ?
H225 .37722 -.02741 -.25004 .10000 Uiso ? ?
H226 .49036 .04605 -.06443 .08200 Uiso ? ?
H262 .57164 .19979 .56280 .09700 Uiso ? ?
H263 .52631 .23755 .77586 .12000 Uiso ? ?
H264 .46887 .39574 .89540 .09900 Uiso ? ?
H265 .45776 .51928 .80321 .08200 Uiso ? ?
H266 .50211 .48239 .58942 .07200 Uiso ? ?
H33 .16267 -.31444 .03654 .06900 Uiso ? ?
H34 .06523 -.39053 -.16994 .07500 Uiso ? ?
H35 .04089 -.27245 -.26618 .06300 Uiso ? ?
H322 .35338 -.00900 .14555 .07700 Uiso ? ?
H323 .45081 .06516 .34970 .08300 Uiso ? ?
H324 .41411 .01297 .52260 .09200 Uiso ? ?
H325 .28030 -.11737 .48535 .09400 Uiso ? ?
H326 .17892 -.18829 .28140 .08100 Uiso ? ?
H362 .06779 .07227 -.00437 .07700 Uiso ? ?
H363 .04023 .18860 -.10633 .10500 Uiso ? ?
H364 .05680 .13314 -.33492 .10800 Uiso ? ?
H365 .09544 -.03915 -.46861 .09800 Uiso ? ?
H366 .12322 -.15490 -.36754 .08100 Uiso ? ?

loop_
_atom_type_symbol
_atom_type_description
_atom_type_oxidation_number
_atom_type_number_in_cell
_atom_type_scat_dispersion_real
_atom_type_scat_dispersion_imag
_atom_type_scat_source
C ? 0 108 .002 .002 Int_Tables_Vol_IV_Tables_2.2B_and_2.3.1
O ? 0 6 .008 .006 Int_Tables_Vol_IV_Tables_2.2B_and_2.3.1
H ? 0 78 0 0 Int_Tables_Vol_IV_Tables_2.2B_and_2.3.1
Pr ? 0 2 -.53 2.845 Int_Tables_Vol_IV_Tables_2.2B_and_2.3.1

loop_
_diffrn_attenuator_code
_diffrn_attenuator_scale
? ?

loop_
_geom_bond_atom_site_label_1
_geom_bond_atom_site_label_2
_geom_bond_distance
_geom_bond_site_symmetry_1
_geom_bond_site_symmetry_2
_geom_bond_publ_flag
Pr O1 2.214(4) . . ?
Pr C121 2.980(5) . . ?
Pr C122 3.005(5) . . ?
Pr C123 3.118(6) . . ?
Pr C124 3.197(8) . . ?
Pr C125 3.148(7) . . ?
Pr C126 3.037(6) . . ?
Pr O2 2.189(3) . . ?
